data_7154951
loop_
_publ_author_name
'Boyd, Derek R.'
'Sharma, Narain D.'
'Malone, John F.'
'Ljubez, Vera'
'Murphy, Deirdre'
'Shepherd, Steven D.'
'Allen, Christopher C. R.'

_publ_section_title
;
 Chemoenzymatic synthesis of enantiopure hydroxy sulfoxides derived from
 substituted arenes.
;
_journal_issue 9
_journal_name_full 'Organic &amp; biomolecular chemistry'
_journal_page_first 2651
_journal_page_last 2664
_journal_paper_doi 10.1039/c5ob02411k
_journal_volume 14
_journal_year 2016
_chemical_absolute_configuration ad
_chemical_formula_moiety 'C15 H14 O3 S'
_chemical_formula_sum 'C15 H14 O3 S'
_chemical_formula_weight 274.32
_chemical_name_systematic
; 
 ? 
;
_space_group_IT_number 19
_symmetry_cell_setting orthorhombic
_symmetry_space_group_name_Hall 'P 2ac 2ab'
_symmetry_space_group_name_H-M 'P 21 21 21'
_atom_sites_solution_hydrogens difmap
_atom_sites_solution_primary direct
_atom_sites_solution_secondary difmap
_audit_creation_method SHELXL-97
_audit_update_record
;
2015-07-16 deposited with the CCDC.
2016-01-22 downloaded from the CCDC.
;
_cell_angle_alpha 90.00
_cell_angle_beta 90.00
_cell_angle_gamma 90.00
_cell_formula_units_Z 4
_cell_length_a 7.292(2)
_cell_length_b 11.750(3)
_cell_length_c 14.698(4)
_cell_measurement_temperature 153(2)
_cell_volume 1259.3(6)
_computing_cell_refinement 'Bruker SAINT'
_computing_data_collection 'Bruker SMART'
_computing_data_reduction 'Bruker SHELXTL'
_computing_molecular_graphics 'Bruker SHELXTL'
_computing_publication_material 'SHELXL-97 (Sheldrick, 1997)'
_computing_structure_refinement 'SHELXL-97 (Sheldrick, 1997)'
_computing_structure_solution 'SHELXS-97 (Sheldrick, 1990)'
_diffrn_ambient_temperature 153(2)
_diffrn_measured_fraction_theta_full 0.989
_diffrn_measured_fraction_theta_max 0.989
_diffrn_measurement_device_type 'Bruker SMART CCD area detector'
_diffrn_measurement_method 'phi and omega scan'
_diffrn_radiation_monochromator graphite
_diffrn_radiation_source 'fine-focus sealed tube'
_diffrn_radiation_type MoK\a
_diffrn_radiation_wavelength 0.71073
_diffrn_reflns_av_R_equivalents 0.0888
_diffrn_reflns_av_sigmaI/netI 0.0650
_diffrn_reflns_limit_h_max 9
_diffrn_reflns_limit_h_min -9
_diffrn_reflns_limit_k_max 15
_diffrn_reflns_limit_k_min -14
_diffrn_reflns_limit_l_max 19
_diffrn_reflns_limit_l_min -18
_diffrn_reflns_number 13537
_diffrn_reflns_theta_full 28.65
_diffrn_reflns_theta_max 28.65
_diffrn_reflns_theta_min 2.22
_exptl_absorpt_coefficient_mu 0.258
_exptl_absorpt_correction_T_max 0.9503
_exptl_absorpt_correction_T_min 0.9384
_exptl_absorpt_correction_type empirical
_exptl_absorpt_process_details 'Bruker SADABS'
_exptl_crystal_colour colourless
_exptl_crystal_density_diffrn 1.447
_exptl_crystal_density_method 'not measured'
_exptl_crystal_description prisms
_exptl_crystal_F_000 576
_exptl_crystal_size_max 0.25
_exptl_crystal_size_mid 0.20
_exptl_crystal_size_min 0.20
_refine_diff_density_max 0.738
_refine_diff_density_min -0.639
_refine_diff_density_rms 0.085
_refine_ls_abs_structure_details 'Flack H D (1983), Acta Cryst. A39, 876-881'
_refine_ls_abs_structure_Flack 0.10(14)
_refine_ls_extinction_method none
_refine_ls_goodness_of_fit_ref 0.982
_refine_ls_hydrogen_treatment constr
_refine_ls_matrix_type full
_refine_ls_number_parameters 174
_refine_ls_number_reflns 2915
_refine_ls_number_restraints 0
_refine_ls_restrained_S_all 0.982
_refine_ls_R_factor_all 0.0795
_refine_ls_R_factor_gt 0.0608
_refine_ls_shift/su_max 0.000
_refine_ls_shift/su_mean 0.000
_refine_ls_structure_factor_coef Fsqd
_refine_ls_weighting_details 'calc w=1/[\s^2^(Fo^2^)+(0.1060P)^2^+0.0000P] where P=(Fo^2^+2Fc^2^)/3'
_refine_ls_weighting_scheme calc
_refine_ls_wR_factor_gt 0.1452
_refine_ls_wR_factor_ref 0.1569
_reflns_number_gt 2303
_reflns_number_total 2915
_reflns_threshold_expression >2sigma(I)
_cod_data_source_file c5ob02411k2.cif
_cod_data_source_block 17
_cod_depositor_comments 'Adding full bibliography for 7154950--7154952.cif.'
_cod_original_cell_volume 1259.4(6)
_cod_original_sg_symbol_H-M P212121
_cod_database_code 7154951

loop_
_symmetry_equiv_pos_as_xyz
'x, y, z'
'-x+1/2, -y, z+1/2'
'-x, y+1/2, -z+1/2'
'x+1/2, -y+1/2, -z'

loop_
_atom_site_label
_atom_site_type_symbol
_atom_site_fract_x
_atom_site_fract_y
_atom_site_fract_z
_atom_site_U_iso_or_equiv
_atom_site_adp_type
_atom_site_occupancy
_atom_site_symmetry_multiplicity
_atom_site_calc_flag
_atom_site_refinement_flags
C1 C 0.4882(5) 0.5877(3) 0.2782(2) 0.0222(7) Uani 1 1 d .
H1 H 0.3536 0.5714 0.2793 0.027 Uiso 1 1 calc R
O1 O 0.5817(4) 0.49879(18) 0.23090(16) 0.0283(6) Uani 1 1 d .
H1' H 0.6897 0.5193 0.2197 0.043 Uiso 1 1 calc R
C2 C 0.5222(4) 0.7049(3) 0.2352(2) 0.0207(7) Uani 1 1 d .
H2 H 0.5616 0.6971 0.1703 0.025 Uiso 1 1 calc R
O2 O 0.3571(3) 0.7670(2) 0.24160(16) 0.0245(5) Uani 1 1 d .
H2' H 0.3798 0.8369 0.2377 0.037 Uiso 1 1 calc R
C3 C 0.6743(4) 0.7598(3) 0.2927(2) 0.0203(7) Uani 1 1 d .
H3 H 0.6526 0.8435 0.2992 0.024 Uiso 1 1 calc R
S1 S 0.90341(11) 0.73261(7) 0.24667(6) 0.0233(2) Uani 1 1 d .
O3 O 0.9041(4) 0.6092(2) 0.22052(17) 0.0299(6) Uani 1 1 d .
C3A C 0.6586(5) 0.7015(3) 0.3830(2) 0.0212(7) Uani 1 1 d .
C4 C 0.7320(5) 0.7318(3) 0.4651(2) 0.0252(7) Uani 1 1 d .
H4 H 0.8011 0.8000 0.4710 0.030 Uiso 1 1 calc R
C5 C 0.7043(5) 0.6618(3) 0.5395(2) 0.0285(8) Uani 1 1 d .
H5 H 0.7522 0.6827 0.5972 0.034 Uiso 1 1 calc R
C6 C 0.6068(6) 0.5615(3) 0.5298(2) 0.0289(8) Uani 1 1 d .
H6 H 0.5893 0.5135 0.5811 0.035 Uiso 1 1 calc R
C7 C 0.5349(5) 0.5302(3) 0.4471(2) 0.0275(8) Uani 1 1 d .
H7 H 0.4707 0.4604 0.4406 0.033 Uiso 1 1 calc R
C7A C 0.5575(5) 0.6020(3) 0.3736(2) 0.0212(7) Uani 1 1 d .
C8 C 0.8895(5) 0.8099(3) 0.1434(2) 0.0225(7) Uani 1 1 d .
C9 C 0.9464(6) 0.9222(3) 0.1451(3) 0.0302(8) Uani 1 1 d .
H9 H 0.9839 0.9569 0.2004 0.036 Uiso 1 1 calc R
C10 C 0.9477(6) 0.9828(3) 0.0647(3) 0.0367(9) Uani 1 1 d .
H10 H 0.9865 1.0600 0.0648 0.044 Uiso 1 1 calc R
C11 C 0.8938(6) 0.9330(3) -0.0151(3) 0.0340(9) Uani 1 1 d .
H11 H 0.8953 0.9757 -0.0700 0.041 Uiso 1 1 calc R
C12 C 0.8369(5) 0.8202(4) -0.0159(3) 0.0322(9) Uani 1 1 d .
H12 H 0.7990 0.7857 -0.0713 0.039 Uiso 1 1 calc R
C13 C 0.8357(5) 0.7589(3) 0.0633(2) 0.0267(8) Uani 1 1 d .
H13 H 0.7979 0.6815 0.0631 0.032 Uiso 1 1 calc R

loop_
_atom_site_aniso_label
_atom_site_aniso_U_11
_atom_site_aniso_U_22
_atom_site_aniso_U_33
_atom_site_aniso_U_23
_atom_site_aniso_U_13
_atom_site_aniso_U_12
C1 0.0336(18) 0.0100(15) 0.0229(15) -0.0019(12) 0.0004(14) -0.0013(12)
O1 0.0428(14) 0.0120(11) 0.0302(13) -0.0063(9) -0.0004(12) -0.0004(11)
C2 0.0285(15) 0.0116(14) 0.0221(16) -0.0004(12) 0.0010(13) -0.0026(11)
O2 0.0309(11) 0.0131(11) 0.0294(12) -0.0002(11) -0.0009(9) 0.0005(9)
C3 0.0262(15) 0.0139(16) 0.0208(15) -0.0007(13) 0.0015(12) 0.0012(13)
S1 0.0298(4) 0.0168(4) 0.0235(4) 0.0009(3) 0.0003(3) -0.0005(3)
O3 0.0432(15) 0.0124(11) 0.0342(12) 0.0021(10) 0.0046(12) 0.0031(11)
C3A 0.0295(16) 0.0130(15) 0.0211(15) -0.0011(13) 0.0010(13) 0.0004(13)
C4 0.0306(17) 0.0213(18) 0.0238(15) -0.0032(14) 0.0007(13) 0.0000(15)
C5 0.037(2) 0.028(2) 0.0210(17) -0.0019(15) -0.0004(15) 0.0068(16)
C6 0.0364(19) 0.0251(19) 0.0253(16) 0.0072(14) 0.0038(16) 0.0063(16)
C7 0.040(2) 0.0138(16) 0.0287(17) 0.0022(14) 0.0062(15) 0.0005(15)
C7A 0.0293(17) 0.0131(15) 0.0212(14) 0.0017(13) 0.0003(14) -0.0004(13)
C8 0.0260(17) 0.0161(16) 0.0254(16) 0.0017(13) 0.0018(14) -0.0014(14)
C9 0.040(2) 0.0177(18) 0.0333(18) -0.0007(14) 0.0029(16) -0.0031(15)
C10 0.048(2) 0.0189(18) 0.044(2) 0.0095(17) 0.0121(19) -0.0049(17)
C11 0.042(2) 0.029(2) 0.0312(19) 0.0108(15) 0.0096(18) 0.0020(18)
C12 0.036(2) 0.035(2) 0.0255(18) -0.0017(16) 0.0047(15) 0.0022(17)
C13 0.0334(17) 0.0191(18) 0.0274(16) -0.0027(15) 0.0076(14) -0.0026(15)

loop_
_atom_type_symbol
_atom_type_description
_atom_type_scat_dispersion_real
_atom_type_scat_dispersion_imag
_atom_type_scat_source
C C 0.0033 0.0016 'International Tables Vol C Tables 4.2.6.8 and 6.1.1.4'
H H 0.0000 0.0000 'International Tables Vol C Tables 4.2.6.8 and 6.1.1.4'
O O 0.0106 0.0060 'International Tables Vol C Tables 4.2.6.8 and 6.1.1.4'
S S 0.1246 0.1234 'International Tables Vol C Tables 4.2.6.8 and 6.1.1.4'

loop_
_geom_angle_atom_site_label_1
_geom_angle_atom_site_label_2
_geom_angle_atom_site_label_3
_geom_angle
O1 C1 C7A 112.1(3)
O1 C1 C2 112.2(3)
C7A C1 C2 103.3(3)
O1 C1 H1 109.7
C7A C1 H1 109.7
C2 C1 H1 109.7
C1 O1 H1' 109.5
O2 C2 C1 107.4(3)
O2 C2 C3 111.2(3)
C1 C2 C3 105.5(3)
O2 C2 H2 110.9
C1 C2 H2 110.9
C3 C2 H2 110.9
C2 O2 H2' 109.5
C3A C3 C2 103.9(3)
C3A C3 S1 108.5(2)
C2 C3 S1 112.5(2)
C3A C3 H3 110.6
C2 C3 H3 110.6
S1 C3 H3 110.6
O3 S1 C8 106.03(15)
O3 S1 C3 105.46(16)
C8 S1 C3 100.06(15)
C4 C3A C7A 121.0(3)
C4 C3A C3 129.3(3)
C7A C3A C3 109.7(3)
C3A C4 C5 119.0(3)
C3A C4 H4 120.5
C5 C4 H4 120.5
C4 C5 C6 120.0(3)
C4 C5 H5 120.0
C6 C5 H5 120.0
C7 C6 C5 121.0(3)
C7 C6 H6 119.5
C5 C6 H6 119.5
C6 C7 C7A 119.0(3)
C6 C7 H7 120.5
C7A C7 H7 120.5
C7 C7A C3A 119.9(3)
C7 C7A C1 128.6(3)
C3A C7A C1 111.5(3)
C13 C8 C9 121.0(3)
C13 C8 S1 121.7(3)
C9 C8 S1 117.2(3)
C10 C9 C8 118.7(3)
C10 C9 H9 120.7
C8 C9 H9 120.7
C11 C10 C9 120.8(3)
C11 C10 H10 119.6
C9 C10 H10 119.6
C10 C11 C12 120.0(3)
C10 C11 H11 120.0
C12 C11 H11 120.0
C13 C12 C11 119.8(4)
C13 C12 H12 120.1
C11 C12 H12 120.1
C12 C13 C8 119.7(3)
C12 C13 H13 120.1
C8 C13 H13 120.1

loop_
_geom_bond_atom_site_label_1
_geom_bond_atom_site_label_2
_geom_bond_distance
C1 O1 1.428(4)
C1 C7A 1.500(4)
C1 C2 1.536(4)
C1 H1 1.0000
O1 H1' 0.8400
C2 O2 1.411(4)
C2 C3 1.536(4)
C2 H2 1.0000
O2 H2' 0.8400
C3 C3A 1.499(4)
C3 S1 1.830(3)
C3 H3 1.0000
S1 O3 1.500(2)
S1 C8 1.771(3)
C3A C4 1.367(5)
C3A C7A 1.389(5)
C4 C5 1.383(5)
C4 H4 0.9500
C5 C6 1.384(5)
C5 H5 0.9500
C6 C7 1.373(5)
C6 H6 0.9500
C7 C7A 1.381(5)
C7 H7 0.9500
C8 C13 1.378(5)
C8 C9 1.384(5)
C9 C10 1.379(5)
C9 H9 0.9500
C10 C11 1.369(6)
C10 H10 0.9500
C11 C12 1.389(6)
C11 H11 0.9500
C12 C13 1.370(5)
C12 H12 0.9500
C13 H13 0.9500

loop_
_geom_torsion_atom_site_label_1
_geom_torsion_atom_site_label_2
_geom_torsion_atom_site_label_3
_geom_torsion_atom_site_label_4
_geom_torsion
O1 C1 C2 O2 143.0(3)
C7A C1 C2 O2 -96.1(3)
O1 C1 C2 C3 -98.3(3)
C7A C1 C2 C3 22.6(3)
O2 C2 C3 C3A 91.6(3)
C1 C2 C3 C3A -24.5(3)
O2 C2 C3 S1 -151.3(2)
C1 C2 C3 S1 92.6(3)
C3A C3 S1 O3 70.9(2)
C2 C3 S1 O3 -43.4(3)
C3A C3 S1 C8 -179.2(2)
C2 C3 S1 C8 66.4(2)
C2 C3 C3A C4 -164.9(3)
S1 C3 C3A C4 75.3(4)
C2 C3 C3A C7A 17.4(4)
S1 C3 C3A C7A -102.5(3)
C7A C3A C4 C5 -0.1(5)
C3 C3A C4 C5 -177.6(3)
C3A C4 C5 C6 1.4(5)
C4 C5 C6 C7 -0.6(6)
C5 C6 C7 C7A -1.5(6)
C6 C7 C7A C3A 2.8(5)
C6 C7 C7A C1 -178.4(4)
C4 C3A C7A C7 -2.1(5)
C3 C3A C7A C7 175.9(3)
C4 C3A C7A C1 178.9(3)
C3 C3A C7A C1 -3.1(4)
O1 C1 C7A C7 -70.4(5)
C2 C1 C7A C7 168.6(4)
O1 C1 C7A C3A 108.5(3)
C2 C1 C7A C3A -12.5(4)
O3 S1 C8 C13 16.7(3)
C3 S1 C8 C13 -92.7(3)
O3 S1 C8 C9 -159.2(3)
C3 S1 C8 C9 91.4(3)
C13 C8 C9 C10 0.2(6)
S1 C8 C9 C10 176.2(3)
C8 C9 C10 C11 0.0(6)
C9 C10 C11 C12 0.0(6)
C10 C11 C12 C13 -0.3(6)
C11 C12 C13 C8 0.5(6)
C9 C8 C13 C12 -0.5(6)
S1 C8 C13 C12 -176.3(3)
